data_4123740
loop_
_publ_author_name
'Cai, Weizhao'
'G\/ladysiak, Andrzej'
'Anio\/la, Michalina'
'Smith, Vincent J.'
'Barbour, Leonard J.'
'Katrusiak, Andrzej'

_publ_section_title
;
 Giant Negative Area Compressibility Tunable in a Soft Porous Framework
 Material.
;
_journal_issue 29
_journal_name_full 'Journal of the American Chemical Society'
_journal_page_first 9296
_journal_page_last 9301
_journal_paper_doi 10.1021/jacs.5b03280
_journal_volume 137
_journal_year 2015
_chemical_formula_moiety 'C18 H12 N2 O3 Zn, H2 O'
_chemical_formula_sum 'C18 H14 N2 O4 Zn'
_chemical_formula_weight 387.68
_chemical_name_systematic
; 
 ? 
;
_space_group_IT_number 82
_symmetry_cell_setting tetragonal
_symmetry_space_group_name_Hall 'I -4'
_symmetry_space_group_name_H-M 'I -4'
_atom_sites_solution_hydrogens geom
_atom_sites_solution_primary direct
_atom_sites_solution_secondary difmap
_audit_creation_method SHELXL-97
_cell_angle_alpha 90.00
_cell_angle_beta 90.00
_cell_angle_gamma 90.00
_cell_formula_units_Z 8
_cell_length_a 26.5634(7)
_cell_length_b 26.5634(7)
_cell_length_c 5.1954(2)
_cell_measurement_pressure 20000
_cell_measurement_reflns_used 6442
_cell_measurement_temperature 296(2)
_cell_measurement_theta_max 27.26
_cell_measurement_theta_min 3.43
_cell_volume 3665.9(2)
_computing_cell_refinement 'CrysAlis (Oxford Diffraction, 2010)'
_computing_data_collection 'CrysAlis (Oxford Diffraction, 2010)'
_computing_data_reduction 'CrysAlisRED (Oxford Diffraction, 2010)'
_computing_molecular_graphics 'Mercury (Macrae et al., 2008)'
_computing_publication_material 'SHELXL-97 (Sheldrick, 2008)'
_computing_structure_refinement 'SHELXL-97 (Sheldrick, 2008)'
_computing_structure_solution 'SHELXS-97 (Sheldrick, 2008)'
_diffrn_ambient_temperature 296(2)
_diffrn_measured_fraction_theta_full 0.317
_diffrn_measured_fraction_theta_max 0.317
_diffrn_measurement_device_type 'Oxford Diffraction Xcalibur Eos'
_diffrn_measurement_method
;HP omega scans - for more details see:
A. Budzianowski, A. Katrusiak in High-Pressure Crystallography
(Eds.: A. Katrusiak, P. F. McMillan),
Dordrecht: Kluwer Acad. Publ., 2004 pp.157-168
;
_diffrn_radiation_monochromator graphite
_diffrn_radiation_source 'fine-focus sealed tube'
_diffrn_radiation_type MoK\a
_diffrn_radiation_wavelength 0.71073
_diffrn_reflns_av_R_equivalents 0.0598
_diffrn_reflns_av_sigmaI/netI 0.0406
_diffrn_reflns_limit_h_max 33
_diffrn_reflns_limit_h_min -34
_diffrn_reflns_limit_k_max 6
_diffrn_reflns_limit_k_min -6
_diffrn_reflns_limit_l_max 6
_diffrn_reflns_limit_l_min -6
_diffrn_reflns_number 6442
_diffrn_reflns_theta_full 27.26
_diffrn_reflns_theta_max 27.26
_diffrn_reflns_theta_min 3.43
_exptl_absorpt_coefficient_mu 1.363
_exptl_absorpt_correction_T_max 0.8217
_exptl_absorpt_correction_T_min 0.6255
_exptl_absorpt_correction_type analytical
_exptl_absorpt_process_details
;
Katrusiak, A. (2003). REDSHABS - Program for correcting
reflections intensities for DAC absorption, gasket shadowing
and sample crystal absorption. Adam Mickiewicz University, Pozna\'n.
Katrusiak, A. (2004). Z. Kristallogr. 219, 461-467
;
_exptl_crystal_colour Brown
_exptl_crystal_density_diffrn 1.405
_exptl_crystal_density_method 'not measured'
_exptl_crystal_description Block
_exptl_crystal_F_000 1584
_exptl_crystal_size_max 0.38
_exptl_crystal_size_mid 0.27
_exptl_crystal_size_min 0.15
_refine_diff_density_max 0.359
_refine_diff_density_min -0.376
_refine_diff_density_rms 0.102
_refine_ls_abs_structure_details 'Flack H D (1983), Acta Cryst. A39, 876-881'
_refine_ls_abs_structure_Flack 0.04(6)
_refine_ls_extinction_method none
_refine_ls_goodness_of_fit_ref 1.080
_refine_ls_hydrogen_treatment constr
_refine_ls_matrix_type full
_refine_ls_number_parameters 208
_refine_ls_number_reflns 1320
_refine_ls_number_restraints 312
_refine_ls_restrained_S_all 1.004
_refine_ls_R_factor_all 0.0880
_refine_ls_R_factor_gt 0.0768
_refine_ls_shift/su_max 0.000
_refine_ls_shift/su_mean 0.000
_refine_ls_structure_factor_coef Fsqd
_refine_ls_weighting_details 'calc w=1/[\s^2^(Fo^2^)+(0.1840P)^2^+20.4099P] where P=(Fo^2^+2Fc^2^)/3'
_refine_ls_weighting_scheme calc
_refine_ls_wR_factor_gt 0.2274
_refine_ls_wR_factor_ref 0.2493
_reflns_number_gt 1136
_reflns_number_total 1320
_reflns_threshold_expression >2sigma(I)
_cod_data_source_file ja5b03280_si_003.cif
_cod_data_source_block 1H2O_0.02GPa_in_Silicone_Oil
_cod_depositor_comments
;
The following automatic conversions were performed:
'_atom_site_symetry_multiplicity' tag replaced with
'_atom_site_symmetry_multiplicity' tag as specified in the
replacement file
'/usr/data/users/saulius/crontab/automatic-downloads/rss-feeds/ACS/lib/lists/replacement-tags.lst'.

Automatic conversion script
Id: cif_correct_tags 3376 2015-05-07 07:48:27Z andrius 

The following automatic conversions were performed:

'_symmetry_cell_setting' value 'Tetragonal' changed to 'tetragonal'
according to
/usr/data/users/saulius/crontab/automatic-downloads/rss-feeds/ACS/lib/dictionaries/cif_core.dic
dictionary named 'cif_core.dic' version 2.4.2 from 2011-04-26.

Automatic conversion script
Id: cif_fix_values 3271 2015-04-21 07:52:19Z andrius 

 Adding full bibliography for 4123717--4123744.cif.
;
_cod_original_sg_symbol_Hall I-4
_cod_original_sg_symbol_H-M I-4
_cod_database_code 4123740

loop_
_symmetry_equiv_pos_as_xyz
'x, y, z'
'-x, -y, z'
'y, -x, -z'
'-y, x, -z'
'x+1/2, y+1/2, z+1/2'
'-x+1/2, -y+1/2, z+1/2'
'y+1/2, -x+1/2, -z+1/2'
'-y+1/2, x+1/2, -z+1/2'

loop_
_atom_site_label
_atom_site_type_symbol
_atom_site_fract_x
_atom_site_fract_y
_atom_site_fract_z
_atom_site_U_iso_or_equiv
_atom_site_adp_type
_atom_site_occupancy
_atom_site_symmetry_multiplicity
_atom_site_calc_flag
_atom_site_refinement_flags
_atom_site_disorder_assembly
_atom_site_disorder_group
Zn1 Zn 0.27245(6) 0.21432(6) 0.9223(3) 0.0374(6) Uani 1 1 d U . .
O1 O 0.2228(4) 0.2538(5) 1.0945(19) 0.053(3) Uani 1 1 d U . .
H1O H 0.2020 0.2648 0.9823 0.079 Uiso 1 1 d R . .
N1 N 0.2542(5) 0.1431(4) 0.907(2) 0.048(3) Uani 1 1 d DU . .
C1 C 0.2681(4) 0.1042(3) 1.0426(19) 0.047(3) Uani 1 1 d DU . .
H1 H 0.2934 0.1065 1.1657 0.057 Uiso 1 1 calc R . .
N2 N 0.2437(3) 0.0602(4) 0.9956(14) 0.038(3) Uani 1 1 d DU A .
C2 C 0.2139(3) 0.1205(4) 0.7457(13) 0.043(4) Uani 1 1 d DU . .
O2 O 0.2785(6) -0.1674(4) 1.365(2) 0.058(3) Uani 1 1 d U . .
C3 C 0.1845(4) 0.1437(4) 0.5611(16) 0.056(4) Uani 1 1 d DU . .
H3 H 0.1886 0.1777 0.5239 0.067 Uiso 1 1 calc R . .
O3A O 0.3203(11) -0.1263(11) 1.665(5) 0.076(6) Uani 0.54(2) 1 d PU . .
O3B O 0.3480(13) -0.1320(14) 1.502(6) 0.076(6) Uani 0.46(2) 1 d PU . .
C4 C 0.1487(3) 0.1151(4) 0.4324(15) 0.062(5) Uani 1 1 d DU . .
C5 C 0.1185(4) 0.1361(4) 0.2445(18) 0.066(5) Uani 1 1 d DU . .
H5 H 0.1224 0.1700 0.2042 0.079 Uiso 1 1 calc R . .
C6 C 0.0823(4) 0.1081(6) 0.1138(18) 0.071(5) Uani 1 1 d DU . .
H6 H 0.0623 0.1229 -0.0117 0.085 Uiso 1 1 calc R . .
C7 C 0.0769(3) 0.0574(6) 0.1746(17) 0.064(5) Uani 1 1 d DU . .
H7 H 0.0530 0.0379 0.0899 0.077 Uiso 1 1 calc R . .
C8 C 0.1073(4) 0.0361(5) 0.3622(19) 0.057(4) Uani 1 1 d DU . .
H8 H 0.1035 0.0022 0.4016 0.069 Uiso 1 1 calc R . .
C9 C 0.1433(3) 0.0642(4) 0.4932(13) 0.046(3) Uani 1 1 d DU . .
C10 C 0.1724(4) 0.0404(4) 0.6804(16) 0.046(3) Uani 1 1 d DU . .
H10 H 0.1682 0.0065 0.7190 0.055 Uiso 1 1 calc R . .
C11 C 0.2079(4) 0.0698(4) 0.807(2) 0.038(3) Uani 1 1 d DU . .
C12 C 0.2580(3) 0.0123(4) 1.103(2) 0.051(2) Uani 1 1 d DU . .
C15 C 0.2857(5) -0.0777(4) 1.317(2) 0.051(2) Uani 1 1 d DU . .
C13A C 0.2769(6) 0.0104(4) 1.350(2) 0.051(2) Uani 0.482(11) 1 d PDU A 1
H13A H 0.2802 0.0401 1.4435 0.061 Uiso 0.482(11) 1 calc PR A 1
C14A C 0.2911(7) -0.0344(5) 1.462(2) 0.051(2) Uani 0.482(11) 1 d PDU A 1
H14A H 0.3038 -0.0355 1.6288 0.061 Uiso 0.482(11) 1 calc PR A 1
C16A C 0.2669(8) -0.0777(4) 1.070(2) 0.051(2) Uani 0.482(11) 1 d PDU A 1
H16A H 0.2635 -0.1074 0.9773 0.061 Uiso 0.482(11) 1 calc PR A 1
C17A C 0.2534(7) -0.0321(5) 0.965(2) 0.051(2) Uani 0.482(11) 1 d PDU A 1
H17A H 0.2409 -0.0311 0.7983 0.061 Uiso 0.482(11) 1 calc PR A 1
C13B C 0.3076(3) 0.0043(4) 1.164(3) 0.051(2) Uani 0.518(11) 1 d PDU A 2
H13B H 0.3312 0.0294 1.1322 0.061 Uiso 0.518(11) 1 calc PR A 2
C14B C 0.3230(4) -0.0414(5) 1.273(3) 0.051(2) Uani 0.518(11) 1 d PDU A 2
H14B H 0.3566 -0.0473 1.3147 0.061 Uiso 0.518(11) 1 calc PR A 2
C16B C 0.2343(5) -0.0724(4) 1.258(3) 0.051(2) Uani 0.518(11) 1 d PDU A 2
H16B H 0.2105 -0.0974 1.2872 0.061 Uiso 0.518(11) 1 calc PR A 2
C17B C 0.2231(3) -0.0254(5) 1.151(3) 0.051(2) Uani 0.518(11) 1 d PDU A 2
H17B H 0.1897 -0.0190 1.1089 0.061 Uiso 0.518(11) 1 calc PR A 2
C18 C 0.2987(10) -0.1273(5) 1.443(5) 0.081(6) Uani 1 1 d DU A .
O1W O 0.3456(13) 0.1015(13) 1.548(6) 0.223(14) Uiso 1 1 d . . .
H1WA H 0.3469 0.1305 1.4780 0.268 Uiso 1 1 d R . .
H1WB H 0.3626 0.0891 1.6731 0.268 Uiso 1 1 d R . .

loop_
_atom_site_aniso_label
_atom_site_aniso_U_11
_atom_site_aniso_U_22
_atom_site_aniso_U_33
_atom_site_aniso_U_23
_atom_site_aniso_U_13
_atom_site_aniso_U_12
Zn1 0.0372(10) 0.0311(9) 0.0438(7) -0.0020(7) -0.0057(7) -0.009(2)
O1 0.044(5) 0.064(7) 0.051(4) -0.010(6) -0.008(5) -0.008(10)
N1 0.055(8) 0.034(4) 0.053(6) 0.008(5) -0.014(6) -0.017(8)
C1 0.040(6) 0.037(5) 0.065(6) -0.006(5) -0.029(6) -0.010(7)
N2 0.015(5) 0.032(4) 0.067(6) 0.001(5) -0.007(4) -0.016(7)
C2 0.035(9) 0.027(5) 0.067(8) 0.001(6) -0.013(6) -0.006(9)
O2 0.074(9) 0.042(5) 0.059(6) 0.007(5) -0.009(6) -0.012(11)
C3 0.058(9) 0.052(8) 0.058(7) 0.023(8) -0.019(7) -0.027(11)
O3A 0.075(10) 0.070(10) 0.082(10) 0.006(9) -0.042(9) -0.008(11)
O3B 0.075(10) 0.070(10) 0.082(10) 0.006(9) -0.042(9) -0.008(11)
C4 0.093(13) 0.037(6) 0.056(7) -0.011(6) -0.031(8) 0.004(11)
C5 0.089(13) 0.053(8) 0.056(8) -0.006(7) -0.035(8) -0.010(14)
C6 0.076(11) 0.071(9) 0.065(9) -0.004(8) -0.022(8) -0.009(15)
C7 0.050(9) 0.068(9) 0.074(9) -0.018(9) -0.032(7) -0.017(14)
C8 0.056(10) 0.043(7) 0.073(9) -0.029(7) -0.017(7) 0.012(12)
C9 0.019(6) 0.049(7) 0.071(8) -0.004(7) -0.008(5) -0.007(11)
C10 0.050(9) 0.025(6) 0.061(7) -0.010(6) -0.011(6) -0.005(10)
C11 0.020(6) 0.040(6) 0.055(7) 0.007(7) -0.003(5) -0.015(9)
C12 0.053(4) 0.039(3) 0.061(4) -0.003(3) -0.020(4) -0.005(6)
C15 0.053(4) 0.039(3) 0.061(4) -0.003(3) -0.020(4) -0.005(6)
C13A 0.053(4) 0.039(3) 0.061(4) -0.003(3) -0.020(4) -0.005(6)
C14A 0.053(4) 0.039(3) 0.061(4) -0.003(3) -0.020(4) -0.005(6)
C16A 0.053(4) 0.039(3) 0.061(4) -0.003(3) -0.020(4) -0.005(6)
C17A 0.053(4) 0.039(3) 0.061(4) -0.003(3) -0.020(4) -0.005(6)
C13B 0.053(4) 0.039(3) 0.061(4) -0.003(3) -0.020(4) -0.005(6)
C14B 0.053(4) 0.039(3) 0.061(4) -0.003(3) -0.020(4) -0.005(6)
C16B 0.053(4) 0.039(3) 0.061(4) -0.003(3) -0.020(4) -0.005(6)
C17B 0.053(4) 0.039(3) 0.061(4) -0.003(3) -0.020(4) -0.005(6)
C18 0.094(12) 0.042(6) 0.106(12) 0.011(8) -0.068(13) -0.013(10)

loop_
_atom_type_symbol
_atom_type_description
_atom_type_scat_dispersion_real
_atom_type_scat_dispersion_imag
_atom_type_scat_source
C C 0.0033 0.0016 'International Tables Vol C Tables 4.2.6.8 and 6.1.1.4'
H H 0.0000 0.0000 'International Tables Vol C Tables 4.2.6.8 and 6.1.1.4'
N N 0.0061 0.0033 'International Tables Vol C Tables 4.2.6.8 and 6.1.1.4'
O O 0.0106 0.0060 'International Tables Vol C Tables 4.2.6.8 and 6.1.1.4'
Zn Zn 0.2839 1.4301 'International Tables Vol C Tables 4.2.6.8 and 6.1.1.4'

loop_
_geom_angle_atom_site_label_1
_geom_angle_atom_site_label_2
_geom_angle_atom_site_label_3
_geom_angle
_geom_angle_site_symmetry_1
_geom_angle_site_symmetry_3
O1 Zn1 O1 102.8(3) . 6_554
O1 Zn1 O2 104.3(5) . 7_557
O1 Zn1 O2 114.1(5) 6_554 7_557
O1 Zn1 N1 112.3(5) . .
O1 Zn1 N1 114.2(5) 6_554 .
O2 Zn1 N1 108.8(6) 7_557 .
Zn1 O1 Zn1 128.1(5) . 6
C1 N1 C2 100.9(10) . .
C1 N1 Zn1 132.3(9) . .
C2 N1 Zn1 126.4(7) . .
N1 C1 N2 116.7(11) . .
C1 N2 C11 107.1(9) . .
C1 N2 C12 124.5(7) . .
C11 N2 C12 128.0(9) . .
C3 C2 N1 128.1(8) . .
C3 C2 C11 121.7(7) . .
N1 C2 C11 110.2(7) . .
C18 O2 Zn1 118.0(9) . 8_547
C2 C3 C4 118.5(5) . .
O3B O3A C18 67(2) . .
O3A O3B C18 62(2) . .
C5 C4 C3 121.1(8) . .
C5 C4 C9 119.4(7) . .
C3 C4 C9 119.5(6) . .
C4 C5 C6 122.0(6) . .
C5 C6 C7 118.6(7) . .
C8 C7 C6 119.6(8) . .
C7 C8 C9 121.8(8) . .
C10 C9 C8 118.7(10) . .
C10 C9 C4 122.6(7) . .
C8 C9 C4 118.6(8) . .
C11 C10 C9 116.9(7) . .
C10 C11 N2 134.0(9) . .
C10 C11 C2 120.8(7) . .
N2 C11 C2 105.1(7) . .
C13B C12 C17B 119.1(5) . .
C13B C12 C13A 55.2(9) . .
C17B C12 C13A 92.8(8) . .
C13B C12 C17A 94.1(8) . .
C17B C12 C17A 54.5(9) . .
C13A C12 C17A 118.7(5) . .
C13B C12 N2 118.7(5) . .
C17B C12 N2 122.2(5) . .
C13A C12 N2 119.2(9) . .
C17A C12 N2 122.1(8) . .
C16A C15 C14A 123.1(7) . .
C16A C15 C16B 56.3(10) . .
C14A C15 C16B 97.9(9) . .
C16A C15 C14B 96.0(9) . .
C14A C15 C14B 56.2(9) . .
C16B C15 C14B 125.7(7) . .
C16A C15 C18 119.0(11) . .
C14A C15 C18 117.8(11) . .
C16B C15 C18 113.8(13) . .
C14B C15 C18 120.5(13) . .
C14A C13A C12 121.6(4) . .
C13A C14A C15 117.4(4) . .
C17A C16A C15 117.6(4) . .
C16A C17A C12 121.6(2) . .
C12 C13B C14B 120.7(4) . .
C15 C14B C13B 117.0(5) . .
C15 C16B C17B 112.5(5) . .
C12 C17B C16B 125.0(3) . .
O2 C18 O3A 119.6(17) . .
O2 C18 O3B 114(2) . .
O3A C18 O3B 50.7(17) . .
O2 C18 C15 120.1(13) . .
O3A C18 C15 118.1(19) . .
O3B C18 C15 114(2) . .

loop_
_geom_bond_atom_site_label_1
_geom_bond_atom_site_label_2
_geom_bond_distance
_geom_bond_site_symmetry_2
Zn1 O1 1.908(11) .
Zn1 O1 1.906(10) 6_554
Zn1 O2 1.954(11) 7_557
Zn1 N1 1.955(11) .
O1 Zn1 1.906(10) 6
N1 C1 1.3049(10) .
N1 C2 1.484(16) .
C1 N2 1.3578(10) .
N2 C11 1.3901(10) .
N2 C12 1.439(13) .
C2 C3 1.3820(10) .
C2 C11 1.392(7) .
O2 C18 1.26(2) .
O2 Zn1 1.954(11) 8_547
C3 C4 1.388(7) .
O3A O3B 1.13(4) .
O3A C18 1.29(3) .
O3B C18 1.35(4) .
C4 C5 1.3824(10) .
C4 C9 1.396(7) .
C5 C6 1.391(7) .
C6 C7 1.390(8) .
C7 C8 1.385(7) .
C8 C9 1.390(7) .
C9 C10 1.393(7) .
C10 C11 1.391(7) .
C12 C13B 1.3723(10) .
C12 C17B 1.388(7) .
C12 C13A 1.3819(10) .
C12 C17A 1.384(7) .
C15 C16A 1.377(7) .
C15 C14A 1.382(7) .
C15 C16B 1.404(7) .
C15 C14B 1.403(7) .
C15 C18 1.5100(10) .
C13A C14A 1.377(5) .
C16A C17A 1.376(5) .
C13B C14B 1.400(7) .
C16B C17B 1.399(7) .

loop_
_geom_torsion_atom_site_label_1
_geom_torsion_atom_site_label_2
_geom_torsion_atom_site_label_3
_geom_torsion_atom_site_label_4
_geom_torsion
_geom_torsion_site_symmetry_1
_geom_torsion_site_symmetry_3
_geom_torsion_site_symmetry_4
O1 Zn1 O1 Zn1 -126.8(11) 6_554 . 6
O2 Zn1 O1 Zn1 -7.5(10) 7_557 . 6
N1 Zn1 O1 Zn1 110.1(9) . . 6
O1 Zn1 N1 C1 -100.2(6) . . .
O1 Zn1 N1 C1 143.4(5) 6_554 . .
O2 Zn1 N1 C1 14.7(7) 7_557 . .
O1 Zn1 N1 C2 71.4(5) . . .
O1 Zn1 N1 C2 -45.1(6) 6_554 . .
O2 Zn1 N1 C2 -173.7(5) 7_557 . .
C2 N1 C1 N2 0.2(12) . . .
Zn1 N1 C1 N2 173.5(7) . . .
N1 C1 N2 C11 -1.1(8) . . .
N1 C1 N2 C12 171.9(7) . . .
C1 N1 C2 C3 179.8(3) . . .
Zn1 N1 C2 C3 6.1(6) . . .
C1 N1 C2 C11 0.5(7) . . .
Zn1 N1 C2 C11 -173.2(9) . . .
N1 C2 C3 C4 179.9(3) . . .
C11 C2 C3 C4 -0.9(10) . . .
C2 C3 C4 C5 -179.5(4) . . .
C2 C3 C4 C9 0.3(7) . . .
C3 C4 C5 C6 -179.9(5) . . .
C9 C4 C5 C6 0.3(8) . . .
C4 C5 C6 C7 -0.2(8) . . .
C5 C6 C7 C8 0.0(8) . . .
C6 C7 C8 C9 0.1(8) . . .
C7 C8 C9 C10 179.7(5) . . .
C7 C8 C9 C4 -0.1(8) . . .
C5 C4 C9 C10 -179.9(5) . . .
C3 C4 C9 C10 0.2(8) . . .
C5 C4 C9 C8 -0.2(8) . . .
C3 C4 C9 C8 -180.0(5) . . .
C8 C9 C10 C11 180.0(9) . . .
C4 C9 C10 C11 -0.3(11) . . .
C9 C10 C11 N2 -178.5(13) . . .
C9 C10 C11 C2 -0.3(16) . . .
C1 N2 C11 C10 179.7(14) . . .
C12 N2 C11 C10 7(2) . . .
C1 N2 C11 C2 1.3(11) . . .
C12 N2 C11 C2 -171.4(7) . . .
C3 C2 C11 C10 0.9(17) . . .
N1 C2 C11 C10 -179.8(10) . . .
C3 C2 C11 N2 179.6(6) . . .
N1 C2 C11 N2 -1.1(11) . . .
C1 N2 C12 C13B -28.4(11) . . .
C11 N2 C12 C13B 143.2(12) . . .
C1 N2 C12 C17B 150.2(8) . . .
C11 N2 C12 C17B -38.3(14) . . .
C1 N2 C12 C13A 35.6(10) . . .
C11 N2 C12 C13A -152.9(12) . . .
C1 N2 C12 C17A -144.4(10) . . .
C11 N2 C12 C17A 27.1(13) . . .
C13B C12 C13A C14A -73.7(5) . . .
C17B C12 C13A C14A 50.3(6) . . .
C17A C12 C13A C14A -0.1(3) . . .
N2 C12 C13A C14A 179.9(3) . . .
C12 C13A C14A C15 0.0(3) . . .
C16A C15 C14A C13A -0.1(7) . . .
C16B C15 C14A C13A -54.8(7) . . .
C14B C15 C14A C13A 73.2(5) . . .
C18 C15 C14A C13A -177.1(15) . . .
C14A C15 C16A C17A 0.3(9) . . .
C16B C15 C16A C17A 76.6(8) . . .
C14B C15 C16A C17A -52.8(9) . . .
C18 C15 C16A C17A 177.3(16) . . .
C15 C16A C17A C12 -0.5(9) . . .
C13B C12 C17A C16A 52.5(8) . . .
C17B C12 C17A C16A -70.7(7) . . .
C13A C12 C17A C16A 0.4(7) . . .
N2 C12 C17A C16A -179.7(5) . . .
C17B C12 C13B C14B 0.1(3) . . .
C13A C12 C13B C14B 71.4(5) . . .
C17A C12 C13B C14B -51.1(6) . . .
N2 C12 C13B C14B 178.7(8) . . .
C16A C15 C14B C13B 53.2(7) . . .
C14A C15 C14B C13B -73.1(5) . . .
C16B C15 C14B C13B 0.8(7) . . .
C18 C15 C14B C13B -177.9(14) . . .
C12 C13B C14B C15 -0.3(3) . . .
C16A C15 C16B C17B -72.1(7) . . .
C14A C15 C16B C17B 52.6(8) . . .
C14B C15 C16B C17B -1.1(8) . . .
C18 C15 C16B C17B 177.8(13) . . .
C13B C12 C17B C16B -0.4(7) . . .
C13A C12 C17B C16B -51.6(8) . . .
C17A C12 C17B C16B 72.3(7) . . .
N2 C12 C17B C16B -179.0(10) . . .
C15 C16B C17B C12 0.8(8) . . .
Zn1 O2 C18 O3A -4(3) 8_547 . .
Zn1 O2 C18 O3B 53(3) 8_547 . .
Zn1 O2 C18 C15 -167.4(16) 8_547 . .
O3B O3A C18 O2 98(3) . . .
O3B O3A C18 C15 -99(4) . . .
O3A O3B C18 O2 -109(3) . . .
O3A O3B C18 C15 108(3) . . .
C16A C15 C18 O2 -23(3) . . .
C14A C15 C18 O2 154(2) . . .
C16B C15 C18 O2 40(3) . . .
C14B C15 C18 O2 -140.6(19) . . .
C16A C15 C18 O3A 174(2) . . .
C14A C15 C18 O3A -9(3) . . .
C16B C15 C18 O3A -123(3) . . .
C14B C15 C18 O3A 56(3) . . .
C16A C15 C18 O3B 117(2) . . .
C14A C15 C18 O3B -66(3) . . .
C16B C15 C18 O3B -179(2) . . .
C14B C15 C18 O3B 0(3) . . .
Zn1 O1 Zn1 O1 -24.9(7) . 6 6
Zn1 O1 Zn1 O1 -126.8(11) 6 . 6_554
